data_4506637
loop_
_publ_author_name
'Johmoto, Kohei'
'Sekine, Akiko'
'Uekusa, Hidehiro'

_publ_section_title
;
 Photochromism Control of Salicylideneaniline Derivatives by Acid--Base
 Co-Crystallization
;
_journal_issue 10
_journal_name_full 'Crystal Growth &amp; Design'
_journal_page_first 4779
_journal_paper_doi 10.1021/cg300454q
_journal_volume 12
_journal_year 2012
_chemical_formula_moiety 'C14 H10 N O3, C15 H18 N3'
_chemical_formula_sum 'C29 H28 N4 O3'
_chemical_formula_weight 480.55
_chemical_name_systematic
; 
 ? 
;
_space_group_IT_number 61
_symmetry_cell_setting orthorhombic
_symmetry_space_group_name_Hall '-P 2ac 2ab'
_symmetry_space_group_name_H-M 'P b c a'
_atom_sites_solution_hydrogens geom
_atom_sites_solution_primary direct
_atom_sites_solution_secondary difmap
_audit_creation_method SHELXL-97
_cell_angle_alpha 90.00
_cell_angle_beta 90.00
_cell_angle_gamma 90.00
_cell_formula_units_Z 8
_cell_length_a 19.7104(4)
_cell_length_b 10.8346(2)
_cell_length_c 24.3804(4)
_cell_measurement_reflns_used 29351
_cell_measurement_temperature 293(2)
_cell_measurement_theta_max 64.17
_cell_measurement_theta_min 3.13
_cell_volume 5206.54(17)
_computing_cell_refinement 'PROCESS-AUTO (Rigaku, 1998)'
_computing_data_collection 'PROCESS-AUTO (Rigaku, 1998)'
_computing_data_reduction 'PROCESS-AUTO (Rigaku, 1998)'
_computing_molecular_graphics 'ORTEP-3 (Farrugia, 2008)'
_computing_publication_material 'SHELXL-97 (Sheldrick, 1997)'
_computing_structure_refinement 'SHELXL-97 (Sheldrick, 1997)'
_computing_structure_solution 'SHELXS-97 (Sheldrick, 1990)'
_diffrn_ambient_temperature 293(2)
_diffrn_measured_fraction_theta_full 0.998
_diffrn_measured_fraction_theta_max 0.998
_diffrn_measurement_device_type 'Rigaku R-AXIS RAPID II IP Area Detector'
_diffrn_measurement_method '\w scans'
_diffrn_radiation_monochromator graphite
_diffrn_radiation_source 'rotating anode X-ray tube'
_diffrn_radiation_type CuK\a
_diffrn_radiation_wavelength 1.54186
_diffrn_reflns_av_R_equivalents 0.0652
_diffrn_reflns_av_sigmaI/netI 0.0468
_diffrn_reflns_limit_h_max 23
_diffrn_reflns_limit_h_min -23
_diffrn_reflns_limit_k_max 12
_diffrn_reflns_limit_k_min -12
_diffrn_reflns_limit_l_max 29
_diffrn_reflns_limit_l_min -29
_diffrn_reflns_number 56428
_diffrn_reflns_theta_full 68.22
_diffrn_reflns_theta_max 68.21
_diffrn_reflns_theta_min 3.63
_exptl_absorpt_coefficient_mu 0.650
_exptl_absorpt_correction_T_max 0.9789
_exptl_absorpt_correction_T_min 0.7858
_exptl_absorpt_correction_type multi-scan
_exptl_absorpt_process_details 'Absorption was corrected by ABSCOR'
_exptl_crystal_colour yellow
_exptl_crystal_density_diffrn 1.226
_exptl_crystal_density_method 'not measured'
_exptl_crystal_description chip
_exptl_crystal_F_000 2032
_exptl_crystal_size_max 0.12
_exptl_crystal_size_mid 0.08
_exptl_crystal_size_min 0.03
_refine_diff_density_max 0.300
_refine_diff_density_min -0.179
_refine_diff_density_rms 0.039
_refine_ls_extinction_method none
_refine_ls_goodness_of_fit_ref 1.045
_refine_ls_hydrogen_treatment mixed
_refine_ls_matrix_type full
_refine_ls_number_parameters 345
_refine_ls_number_reflns 4744
_refine_ls_number_restraints 0
_refine_ls_restrained_S_all 1.045
_refine_ls_R_factor_all 0.1263
_refine_ls_R_factor_gt 0.0584
_refine_ls_shift/su_max 0.000
_refine_ls_shift/su_mean 0.000
_refine_ls_structure_factor_coef Fsqd
_refine_ls_weighting_details 'calc w=1/[\s^2^(Fo^2^)+(0.0861P)^2^+0.0000P] where P=(Fo^2^+2Fc^2^)/3'
_refine_ls_weighting_scheme calc
_refine_ls_wR_factor_gt 0.1470
_refine_ls_wR_factor_ref 0.1872
_reflns_number_gt 2244
_reflns_number_total 4744
_reflns_threshold_expression >2sigma(I)
_cod_data_source_file cg300454q_si_002.cif
_cod_data_source_block 1f
_cod_depositor_comments
;
The following automatic conversions were performed:

'_symmetry_cell_setting' value 'Orthorhombic' changed to
'orthorhombic' according to
/home/saulius/struct/CIF-dictionaries/cif_core.dic dictionary named
'cif_core.dic' version 2.4.2 from 2011-04-26.

Automatic conversion script
Id: cif_fix_values 1891 2012-01-12 08:04:46Z andrius 
;
_cod_original_sg_symbol_H-M Pbca
_cod_database_code 4506637

loop_
_symmetry_equiv_pos_as_xyz
'x, y, z'
'-x+1/2, -y, z+1/2'
'x+1/2, -y+1/2, -z'
'-x, y+1/2, -z+1/2'
'-x, -y, -z'
'x-1/2, y, -z-1/2'
'-x-1/2, y-1/2, z'
'x, -y-1/2, z-1/2'

loop_
_atom_site_label
_atom_site_type_symbol
_atom_site_fract_x
_atom_site_fract_y
_atom_site_fract_z
_atom_site_U_iso_or_equiv
_atom_site_adp_type
_atom_site_occupancy
_atom_site_symmetry_multiplicity
_atom_site_calc_flag
_atom_site_refinement_flags
O1 O -0.33956(12) -0.1374(2) 0.16702(10) 0.0877(8) Uani 1 1 d .
H1O H -0.332(2) -0.090(4) 0.2000(14) 0.132 Uiso 1 1 d .
O2 O -0.10590(10) 0.34541(19) 0.37287(7) 0.0679(6) Uani 1 1 d .
O3 O -0.08970(10) 0.29777(19) 0.28484(7) 0.0689(6) Uani 1 1 d .
N1 N -0.29284(12) 0.0482(2) 0.22634(11) 0.0699(7) Uani 1 1 d .
C1 C -0.29882(15) 0.0533(3) 0.12762(14) 0.0715(9) Uani 1 1 d .
C2 C -0.32581(16) -0.0669(3) 0.12270(14) 0.0710(9) Uani 1 1 d .
C3 C -0.33936(18) -0.1145(4) 0.07093(16) 0.0900(11) Uani 1 1 d .
H3 H -0.3575 -0.1934 0.0676 0.108 Uiso 1 1 calc R
C4 C -0.3263(2) -0.0467(4) 0.02483(17) 0.1035(13) Uani 1 1 d .
H4 H -0.3352 -0.0805 -0.0095 0.124 Uiso 1 1 calc R
C5 C -0.3001(2) 0.0714(5) 0.02847(16) 0.1118(14) Uani 1 1 d .
H5 H -0.2914 0.1170 -0.0030 0.134 Uiso 1 1 calc R
C6 C -0.28688(18) 0.1205(4) 0.07987(16) 0.0945(11) Uani 1 1 d .
H6 H -0.2697 0.2002 0.0825 0.113 Uiso 1 1 calc R
C7 C -0.28241(16) 0.1060(3) 0.18074(15) 0.0726(9) Uani 1 1 d .
H7C H -0.2609(14) 0.193(3) 0.1804(10) 0.087 Uiso 1 1 d .
C8 C -0.27040(16) 0.1030(3) 0.27626(13) 0.0648(8) Uani 1 1 d .
C9 C -0.21075(14) 0.1716(3) 0.27902(11) 0.0585(8) Uani 1 1 d .
H9 H -0.1854 0.1843 0.2474 0.070 Uiso 1 1 calc R
C10 C -0.18870(14) 0.2212(3) 0.32816(11) 0.0570(7) Uani 1 1 d .
C11 C -0.22655(16) 0.2031(3) 0.37523(12) 0.0734(9) Uani 1 1 d .
H11 H -0.2126 0.2374 0.4083 0.088 Uiso 1 1 calc R
C12 C -0.28554(18) 0.1331(3) 0.37262(14) 0.0862(11) Uani 1 1 d .
H12 H -0.3109 0.1199 0.4043 0.103 Uiso 1 1 calc R
C13 C -0.30694(18) 0.0831(3) 0.32357(14) 0.0804(10) Uani 1 1 d .
H13 H -0.3462 0.0357 0.3224 0.096 Uiso 1 1 calc R
C14 C -0.12291(15) 0.2925(3) 0.32933(12) 0.0571(7) Uani 1 1 d .
N2 N -0.05802(14) 0.1495(3) 0.19502(11) 0.0722(8) Uani 1 1 d .
H101 H -0.0652(14) 0.180(3) 0.2311(12) 0.087 Uiso 1 1 d .
H102 H -0.0661(16) 0.190(3) 0.1683(12) 0.087 Uiso 1 1 d .
N3 N 0.00353(13) 0.0208(2) 0.13739(10) 0.0694(8) Uani 1 1 d .
H103 H 0.0387(15) -0.049(3) 0.1343(11) 0.083 Uiso 1 1 d .
N4 N 0.00472(13) -0.0126(3) 0.22983(9) 0.0679(7) Uani 1 1 d .
H104 H 0.0343(15) -0.081(3) 0.2197(11) 0.081 Uiso 1 1 d .
C21 C -0.01626(16) 0.0843(3) 0.08823(11) 0.0629(8) Uani 1 1 d .
C22 C -0.07038(16) 0.0407(3) 0.05721(13) 0.0683(9) Uani 1 1 d .
C23 C -0.08357(18) 0.1005(4) 0.00767(13) 0.0763(10) Uani 1 1 d .
H23 H -0.1192 0.0728 -0.0141 0.092 Uiso 1 1 calc R
C24 C -0.0462(2) 0.1975(4) -0.00962(13) 0.0829(10) Uani 1 1 d .
H24 H -0.0556 0.2340 -0.0433 0.099 Uiso 1 1 calc R
C25 C 0.00570(19) 0.2424(3) 0.02224(14) 0.0909(11) Uani 1 1 d .
H25 H 0.0303 0.3111 0.0109 0.109 Uiso 1 1 calc R
C26 C 0.02119(17) 0.1850(3) 0.07125(13) 0.0783(10) Uani 1 1 d .
H26 H 0.0567 0.2141 0.0927 0.094 Uiso 1 1 calc R
C27 C -0.01658(15) 0.0536(3) 0.18741(12) 0.0609(8) Uani 1 1 d .
C28 C -0.01869(18) 0.0002(3) 0.28487(13) 0.0693(9) Uani 1 1 d .
C29 C 0.0224(2) 0.0618(4) 0.32203(14) 0.0935(12) Uani 1 1 d .
H29 H 0.0623 0.0988 0.3100 0.112 Uiso 1 1 calc R
C30 C 0.0048(3) 0.0687(4) 0.37616(17) 0.1180(15) Uani 1 1 d .
H30 H 0.0330 0.1074 0.4015 0.142 Uiso 1 1 calc R
C31 C -0.0563(3) 0.0164(5) 0.3923(2) 0.1208(18) Uani 1 1 d .
H31 H -0.0694 0.0224 0.4289 0.145 Uiso 1 1 calc R
C32 C -0.0973(3) -0.0428(4) 0.3566(2) 0.1104(15) Uani 1 1 d .
H32 H -0.1380 -0.0765 0.3687 0.132 Uiso 1 1 calc R
C33 C -0.0782(2) -0.0536(3) 0.30083(17) 0.0858(10) Uani 1 1 d .
C34 C -0.11211(19) -0.0666(4) 0.07630(14) 0.1037(12) Uani 1 1 d .
H34A H -0.1337 -0.0462 0.1104 0.156 Uiso 1 1 calc R
H34B H -0.0833 -0.1372 0.0814 0.156 Uiso 1 1 calc R
H34C H -0.1461 -0.0853 0.0493 0.156 Uiso 1 1 calc R
C35 C -0.1221(2) -0.1199(4) 0.26219(18) 0.1212(14) Uani 1 1 d .
H35A H -0.0980 -0.1891 0.2472 0.182 Uiso 1 1 calc R
H35B H -0.1353 -0.0654 0.2330 0.182 Uiso 1 1 calc R
H35C H -0.1619 -0.1486 0.2810 0.182 Uiso 1 1 calc R

loop_
_atom_site_aniso_label
_atom_site_aniso_U_11
_atom_site_aniso_U_22
_atom_site_aniso_U_33
_atom_site_aniso_U_23
_atom_site_aniso_U_13
_atom_site_aniso_U_12
O1 0.114(2) 0.0658(16) 0.0838(17) -0.0008(12) -0.0152(14) -0.0159(14)
O2 0.0754(14) 0.0759(15) 0.0524(12) -0.0031(10) -0.0069(10) -0.0114(11)
O3 0.0694(13) 0.0769(15) 0.0606(12) -0.0117(10) 0.0088(10) -0.0171(11)
N1 0.0644(17) 0.0658(18) 0.0796(19) -0.0049(15) -0.0080(14) -0.0062(13)
C1 0.066(2) 0.070(2) 0.078(2) -0.0014(19) -0.0093(17) -0.0060(18)
C2 0.069(2) 0.064(2) 0.079(2) -0.0078(19) -0.0104(17) 0.0021(18)
C3 0.095(3) 0.088(3) 0.087(3) -0.018(2) -0.020(2) 0.000(2)
C4 0.110(3) 0.112(4) 0.088(3) -0.011(3) -0.017(2) 0.003(3)
C5 0.116(3) 0.135(4) 0.085(3) 0.015(3) -0.014(2) -0.012(3)
C6 0.097(3) 0.098(3) 0.089(3) 0.015(2) -0.011(2) -0.017(2)
C7 0.066(2) 0.066(2) 0.086(3) -0.008(2) -0.0146(18) -0.0077(17)
C8 0.067(2) 0.058(2) 0.070(2) -0.0031(16) -0.0041(17) -0.0035(16)
C9 0.0566(19) 0.0566(19) 0.0625(18) 0.0029(14) 0.0008(14) -0.0067(15)
C10 0.0566(19) 0.0581(19) 0.0562(17) 0.0030(14) 0.0007(14) -0.0031(15)
C11 0.073(2) 0.083(2) 0.064(2) 0.0031(16) 0.0048(17) -0.0066(19)
C12 0.084(3) 0.103(3) 0.072(2) 0.006(2) 0.0189(19) -0.016(2)
C13 0.073(2) 0.079(2) 0.088(3) 0.006(2) 0.008(2) -0.0175(19)
C14 0.066(2) 0.0554(18) 0.0503(17) 0.0029(15) -0.0056(15) -0.0001(15)
N2 0.089(2) 0.074(2) 0.0528(16) 0.0008(14) 0.0031(15) 0.0210(16)
N3 0.0821(19) 0.0781(19) 0.0480(15) -0.0015(13) -0.0024(13) 0.0235(15)
N4 0.0740(18) 0.0779(19) 0.0517(15) 0.0039(13) 0.0013(13) 0.0221(15)
C21 0.069(2) 0.068(2) 0.0511(17) -0.0076(16) -0.0016(16) 0.0117(18)
C22 0.070(2) 0.068(2) 0.067(2) -0.0096(17) 0.0027(17) 0.0061(18)
C23 0.087(2) 0.083(3) 0.058(2) -0.0091(18) -0.0120(17) 0.015(2)
C24 0.112(3) 0.080(3) 0.056(2) -0.0021(19) -0.001(2) 0.017(2)
C25 0.121(3) 0.085(3) 0.066(2) 0.003(2) -0.001(2) -0.010(2)
C26 0.089(2) 0.081(3) 0.066(2) -0.0058(18) -0.0083(18) -0.005(2)
C27 0.062(2) 0.064(2) 0.0568(18) -0.0006(16) -0.0026(15) 0.0081(17)
C28 0.078(2) 0.073(2) 0.0567(19) 0.0057(17) 0.0027(18) 0.0189(19)
C29 0.096(3) 0.124(3) 0.061(2) -0.003(2) -0.010(2) 0.025(2)
C30 0.138(4) 0.143(4) 0.073(3) -0.017(3) -0.018(3) 0.050(3)
C31 0.157(5) 0.123(4) 0.082(3) 0.027(3) 0.040(3) 0.065(4)
C32 0.137(4) 0.094(3) 0.100(3) 0.023(3) 0.036(3) 0.030(3)
C33 0.090(3) 0.068(2) 0.099(3) 0.008(2) 0.012(2) 0.011(2)
C34 0.098(3) 0.102(3) 0.112(3) 0.002(2) -0.001(2) -0.017(2)
C35 0.110(3) 0.091(3) 0.163(4) 0.000(3) 0.014(3) -0.019(3)

loop_
_atom_type_symbol
_atom_type_description
_atom_type_scat_dispersion_real
_atom_type_scat_dispersion_imag
_atom_type_scat_source
C C 0.0181 0.0091 'International Tables Vol C Tables 4.2.6.8 and 6.1.1.4'
H H 0.0000 0.0000 'International Tables Vol C Tables 4.2.6.8 and 6.1.1.4'
N N 0.0311 0.0180 'International Tables Vol C Tables 4.2.6.8 and 6.1.1.4'
O O 0.0492 0.0322 'International Tables Vol C Tables 4.2.6.8 and 6.1.1.4'

loop_
_geom_angle_atom_site_label_1
_geom_angle_atom_site_label_2
_geom_angle_atom_site_label_3
_geom_angle
C2 O1 H1O 109(2)
C7 N1 C8 119.0(3)
C6 C1 C2 118.3(3)
C6 C1 C7 120.2(3)
C2 C1 C7 121.5(3)
O1 C2 C3 118.6(3)
O1 C2 C1 121.9(3)
C3 C2 C1 119.5(3)
C4 C3 C2 120.8(4)
C4 C3 H3 119.6
C2 C3 H3 119.6
C3 C4 C5 121.0(4)
C3 C4 H4 119.5
C5 C4 H4 119.5
C4 C5 C6 118.9(4)
C4 C5 H5 120.5
C6 C5 H5 120.5
C5 C6 C1 121.5(4)
C5 C6 H6 119.2
C1 C6 H6 119.2
N1 C7 C1 122.8(3)
N1 C7 H7C 121.0(15)
C1 C7 H7C 116.2(15)
C13 C8 C9 119.0(3)
C13 C8 N1 119.2(3)
C9 C8 N1 121.7(3)
C10 C9 C8 121.0(3)
C10 C9 H9 119.5
C8 C9 H9 119.5
C11 C10 C9 119.6(3)
C11 C10 C14 121.4(3)
C9 C10 C14 119.0(2)
C10 C11 C12 119.4(3)
C10 C11 H11 120.3
C12 C11 H11 120.3
C13 C12 C11 120.7(3)
C13 C12 H12 119.7
C11 C12 H12 119.7
C8 C13 C12 120.3(3)
C8 C13 H13 119.8
C12 C13 H13 119.8
O2 C14 O3 124.5(3)
O2 C14 C10 118.7(3)
O3 C14 C10 116.8(2)
C27 N2 H101 119.4(18)
C27 N2 H102 116(2)
H101 N2 H102 122(3)
C27 N3 C21 123.8(3)
C27 N3 H103 117.6(15)
C21 N3 H103 118.4(15)
C27 N4 C28 125.4(3)
C27 N4 H104 113.7(16)
C28 N4 H104 120.4(16)
C26 C21 C22 121.1(3)
C26 C21 N3 118.9(3)
C22 C21 N3 119.9(3)
C21 C22 C23 117.1(3)
C21 C22 C34 121.1(3)
C23 C22 C34 121.8(3)
C24 C23 C22 122.0(3)
C24 C23 H23 119.0
C22 C23 H23 119.0
C23 C24 C25 120.4(3)
C23 C24 H24 119.8
C25 C24 H24 119.8
C24 C25 C26 119.6(3)
C24 C25 H25 120.2
C26 C25 H25 120.2
C21 C26 C25 119.8(3)
C21 C26 H26 120.1
C25 C26 H26 120.1
N4 C27 N3 118.4(3)
N4 C27 N2 120.4(3)
N3 C27 N2 121.2(3)
C33 C28 C29 121.4(3)
C33 C28 N4 120.3(3)
C29 C28 N4 118.2(3)
C30 C29 C28 120.6(4)
C30 C29 H29 119.7
C28 C29 H29 119.7
C29 C30 C31 118.2(4)
C29 C30 H30 120.9
C31 C30 H30 120.9
C32 C31 C30 122.0(5)
C32 C31 H31 119.0
C30 C31 H31 119.0
C31 C32 C33 120.0(5)
C31 C32 H32 120.0
C33 C32 H32 120.0
C28 C33 C32 117.8(4)
C28 C33 C35 122.2(4)
C32 C33 C35 120.0(4)
C22 C34 H34A 109.5
C22 C34 H34B 109.5
H34A C34 H34B 109.5
C22 C34 H34C 109.5
H34A C34 H34C 109.5
H34B C34 H34C 109.5
C33 C35 H35A 109.5
C33 C35 H35B 109.5
H35A C35 H35B 109.5
C33 C35 H35C 109.5
H35A C35 H35C 109.5
H35B C35 H35C 109.5

loop_
_geom_bond_atom_site_label_1
_geom_bond_atom_site_label_2
_geom_bond_distance
O1 C2 1.350(4)
O1 H1O 0.97(4)
O2 C14 1.252(3)
O3 C14 1.268(3)
N1 C7 1.292(4)
N1 C8 1.424(3)
C1 C6 1.393(4)
C1 C2 1.413(4)
C1 C7 1.452(4)
C2 C3 1.389(4)
C3 C4 1.367(5)
C3 H3 0.9300
C4 C5 1.383(5)
C4 H4 0.9300
C5 C6 1.386(5)
C5 H5 0.9300
C6 H6 0.9300
C7 H7C 1.03(3)
C8 C13 1.377(4)
C8 C9 1.393(4)
C9 C10 1.383(3)
C9 H9 0.9300
C10 C11 1.383(4)
C10 C14 1.510(4)
C11 C12 1.389(4)
C11 H11 0.9300
C12 C13 1.379(4)
C12 H12 0.9300
C13 H13 0.9300
N2 C27 1.335(4)
N2 H101 0.95(3)
N2 H102 0.80(3)
N3 C27 1.330(3)
N3 C21 1.436(3)
N3 H103 1.03(3)
N4 C27 1.327(3)
N4 C28 1.426(3)
N4 H104 0.97(3)
C21 C26 1.381(4)
C21 C22 1.391(4)
C22 C23 1.395(4)
C22 C34 1.498(4)
C23 C24 1.351(5)
C23 H23 0.9300
C24 C25 1.373(4)
C24 H24 0.9300
C25 C26 1.381(4)
C25 H25 0.9300
C26 H26 0.9300
C28 C33 1.367(5)
C28 C29 1.387(4)
C29 C30 1.367(5)
C29 H29 0.9300
C30 C31 1.388(6)
C30 H30 0.9300
C31 C32 1.350(6)
C31 H31 0.9300
C32 C33 1.416(5)
C32 H32 0.9300
C33 C35 1.467(5)
C34 H34A 0.9600
C34 H34B 0.9600
C34 H34C 0.9600
C35 H35A 0.9600
C35 H35B 0.9600
C35 H35C 0.9600

loop_
_geom_torsion_atom_site_label_1
_geom_torsion_atom_site_label_2
_geom_torsion_atom_site_label_3
_geom_torsion_atom_site_label_4
_geom_torsion
C6 C1 C2 O1 -179.2(3)
C7 C1 C2 O1 2.0(5)
C6 C1 C2 C3 0.2(5)
C7 C1 C2 C3 -178.6(3)
O1 C2 C3 C4 180.0(3)
C1 C2 C3 C4 0.6(5)
C2 C3 C4 C5 -0.7(6)
C3 C4 C5 C6 0.1(6)
C4 C5 C6 C1 0.7(6)
C2 C1 C6 C5 -0.8(5)
C7 C1 C6 C5 178.0(3)
C8 N1 C7 C1 175.2(3)
C6 C1 C7 N1 179.5(3)
C2 C1 C7 N1 -1.7(5)
C7 N1 C8 C13 147.4(3)
C7 N1 C8 C9 -35.5(4)
C13 C8 C9 C10 -1.1(4)
N1 C8 C9 C10 -178.2(3)
C8 C9 C10 C11 -0.4(4)
C8 C9 C10 C14 178.6(2)
C9 C10 C11 C12 1.3(4)
C14 C10 C11 C12 -177.7(3)
C10 C11 C12 C13 -0.7(5)
C9 C8 C13 C12 1.6(5)
N1 C8 C13 C12 178.8(3)
C11 C12 C13 C8 -0.7(5)
C11 C10 C14 O2 -6.6(4)
C9 C10 C14 O2 174.4(3)
C11 C10 C14 O3 175.8(3)
C9 C10 C14 O3 -3.2(4)
C27 N3 C21 C26 86.4(4)
C27 N3 C21 C22 -96.6(4)
C26 C21 C22 C23 2.0(4)
N3 C21 C22 C23 -174.9(3)
C26 C21 C22 C34 -178.5(3)
N3 C21 C22 C34 4.6(4)
C21 C22 C23 C24 -0.6(5)
C34 C22 C23 C24 179.8(3)
C22 C23 C24 C25 -1.6(5)
C23 C24 C25 C26 2.4(5)
C22 C21 C26 C25 -1.2(5)
N3 C21 C26 C25 175.8(3)
C24 C25 C26 C21 -1.1(5)
C28 N4 C27 N3 -171.6(3)
C28 N4 C27 N2 7.4(5)
C21 N3 C27 N4 179.7(3)
C21 N3 C27 N2 0.6(5)
C27 N4 C28 C33 80.9(4)
C27 N4 C28 C29 -102.9(4)
C33 C28 C29 C30 1.0(5)
N4 C28 C29 C30 -175.1(3)
C28 C29 C30 C31 -2.3(6)
C29 C30 C31 C32 1.6(7)
C30 C31 C32 C33 0.4(7)
C29 C28 C33 C32 1.0(5)
N4 C28 C33 C32 177.0(3)
C29 C28 C33 C35 -179.6(3)
N4 C28 C33 C35 -3.5(5)
C31 C32 C33 C28 -1.7(6)
C31 C32 C33 C35 178.9(4)
